data_7037818
loop_
_publ_author_name
'Ren, Min'
'Xu, Zhong-Li'
'Bao, Song-Song'
'Wang, Ting-Ting'
'Zheng, Ze-Hua'
'Ferreira, Rute A. S.'
'Zheng, Li-Min'
'Carlos, Luis D.'

_publ_section_title
;
 Lanthanide salen-type complexes exhibiting single ion magnet and
 photoluminescent properties.
;
_journal_issue 7
_journal_name_full 'Dalton transactions (Cambridge, England : 2003)'
_journal_page_first 2974
_journal_page_last 2982
_journal_paper_doi 10.1039/c5dt03897a
_journal_volume 45
_journal_year 2016
_chemical_formula_moiety '2(C32 H24 Eu N8 O12), 2(C6 H16 N), 3(C H4 O)'
_chemical_formula_sum 'C79 H92 Eu2 N18 O27'
_chemical_formula_weight 2029.62
_chemical_name_systematic
;
 ?
;
_space_group_crystal_system triclinic
_space_group_IT_number 2
_space_group_name_Hall '-P 1'
_space_group_name_H-M_alt 'P -1'
_symmetry_space_group_name_Hall '-P 1'
_symmetry_space_group_name_H-M 'P -1'
_atom_sites_solution_hydrogens mixed
_audit_creation_method SHELXL-2013
_audit_update_record
;
2015-06-01 deposited with the CCDC.
2015-12-29 downloaded from the CCDC.
;
_cell_angle_alpha 70.3150(10)
_cell_angle_beta 74.862(2)
_cell_angle_gamma 71.875(2)
_cell_formula_units_Z 1
_cell_length_a 12.5131(6)
_cell_length_b 12.5800(6)
_cell_length_c 15.4397(7)
_cell_measurement_reflns_used 5812
_cell_measurement_temperature 173(2)
_cell_measurement_theta_max 25.04
_cell_measurement_theta_min 3.31
_cell_volume 2141.39(18)
_computing_cell_refinement SMART
_computing_data_collection 'SMART (Bruker, 2000)'
_computing_data_reduction 'SAINT (Bruker, 2000)'
_computing_molecular_graphics SHELXTL
_computing_publication_material SHELXTL
_computing_structure_refinement 'SHELXL-2013 (Sheldrick, 2013)'
_computing_structure_solution 'SHELXTL (Bruker, 2000)'
_diffrn_ambient_temperature 173(2)
_diffrn_measured_fraction_theta_full 0.982
_diffrn_measured_fraction_theta_max 0.962
_diffrn_measurement_device_type 'CCD area detector'
_diffrn_measurement_method 'phi and omega scans'
_diffrn_radiation_source 'sealed tube'
_diffrn_radiation_type MoK\a
_diffrn_radiation_wavelength 0.71073
_diffrn_reflns_av_R_equivalents 0.0677
_diffrn_reflns_av_unetI/netI 0.0881
_diffrn_reflns_laue_measured_fraction_full 0.982
_diffrn_reflns_laue_measured_fraction_max 0.962
_diffrn_reflns_limit_h_max 15
_diffrn_reflns_limit_h_min -15
_diffrn_reflns_limit_k_max 15
_diffrn_reflns_limit_k_min -15
_diffrn_reflns_limit_l_max 19
_diffrn_reflns_limit_l_min -19
_diffrn_reflns_number 19072
_diffrn_reflns_point_group_measured_fraction_full 0.982
_diffrn_reflns_point_group_measured_fraction_max 0.962
_diffrn_reflns_theta_full 25.242
_diffrn_reflns_theta_max 25.998
_diffrn_reflns_theta_min 3.066
_exptl_absorpt_coefficient_mu 1.541
_exptl_absorpt_correction_T_max 0.738
_exptl_absorpt_correction_T_min 0.670
_exptl_absorpt_correction_type multi-scan
_exptl_absorpt_process_details 'SADABS(Bruker, 2000)'
_exptl_crystal_colour yellow
_exptl_crystal_density_diffrn 1.574
_exptl_crystal_description block
_exptl_crystal_F_000 1034
_exptl_crystal_size_max 0.300
_exptl_crystal_size_mid 0.220
_exptl_crystal_size_min 0.200
_refine_diff_density_max 1.221
_refine_diff_density_min -1.499
_refine_diff_density_rms 0.130
_refine_ls_extinction_method none
_refine_ls_goodness_of_fit_ref 1.023
_refine_ls_hydrogen_treatment constr
_refine_ls_matrix_type full
_refine_ls_number_parameters 574
_refine_ls_number_reflns 8089
_refine_ls_number_restraints 95
_refine_ls_restrained_S_all 1.053
_refine_ls_R_factor_all 0.0811
_refine_ls_R_factor_gt 0.0490
_refine_ls_shift/su_max 0.027
_refine_ls_shift/su_mean 0.000
_refine_ls_structure_factor_coef Fsqd
_refine_ls_weighting_details 'w=1/[\s^2^(Fo^2^)+(0.0569P)^2^+0.9878P] where P=(Fo^2^+2Fc^2^)/3'
_refine_ls_weighting_scheme calc
_refine_ls_wR_factor_gt 0.1046
_refine_ls_wR_factor_ref 0.1179
_reflns_Friedel_coverage 0.000
_reflns_number_gt 6086
_reflns_number_total 8089
_reflns_threshold_expression 'I > 2\s(I)'
_cod_data_source_file c5dt03897a2.cif
_cod_data_source_block 1
_cod_depositor_comments 'Adding full bibliography for 7037818--7037822.cif.'
_cod_database_code 7037818
_shelx_space_group_comment
;
The symmetry employed for this shelxl refinement is uniquely defined
by the following loop, which should always be used as a source of
symmetry information in preference to the above space-group names.
They are only intended as comments.
;
_shelx_estimated_absorpt_t_min 0.655
_shelx_estimated_absorpt_t_max 0.748
_shelxl_version_number 2013-4

loop_
_space_group_symop_operation_xyz
'x, y, z'
'-x, -y, -z'

loop_
_atom_site_label
_atom_site_type_symbol
_atom_site_fract_x
_atom_site_fract_y
_atom_site_fract_z
_atom_site_U_iso_or_equiv
_atom_site_adp_type
_atom_site_occupancy
_atom_site_site_symmetry_order
_atom_site_calc_flag
_atom_site_refinement_flags_posn
_atom_site_refinement_flags_adp
_atom_site_refinement_flags_occupancy
Eu1 Eu 0.23077(2) 0.81212(2) 0.26980(2) 0.02403(6) Uani 1 1 d . . .
C1 C -0.0093(4) 0.7449(4) 0.2595(3) 0.0316(11) Uani 1 1 d . . .
C2 C -0.1132(4) 0.7146(4) 0.3133(3) 0.0392(11) Uani 1 1 d . U .
C3 C -0.2020(4) 0.7203(4) 0.2729(4) 0.0415(13) Uani 1 1 d . . .
H3A H -0.2692 0.6995 0.3119 0.050 Uiso 1 1 calc R U .
C4 C -0.1952(5) 0.7554(4) 0.1779(4) 0.0457(13) Uani 1 1 d . . .
H4A H -0.2546 0.7547 0.1505 0.055 Uiso 1 1 calc R U .
C5 C -0.0995(4) 0.7918(4) 0.1229(3) 0.0402(13) Uani 1 1 d . . .
H5A H -0.0956 0.8195 0.0571 0.048 Uiso 1 1 calc R U .
C6 C -0.0085(4) 0.7895(4) 0.1604(3) 0.0312(11) Uani 1 1 d . . .
C7 C 0.0839(4) 0.8370(4) 0.0953(3) 0.0312(11) Uani 1 1 d . . .
H7A H 0.0787 0.8599 0.0310 0.037 Uiso 1 1 calc R U .
C8 C 0.2479(4) 0.9059(4) 0.0343(3) 0.0300(11) Uani 1 1 d . . .
H8A H 0.2124 0.9365 -0.0223 0.036 Uiso 1 1 calc R U .
H8B H 0.3199 0.8473 0.0225 0.036 Uiso 1 1 calc R U .
C9 C 0.2731(4) 1.0046(4) 0.0550(3) 0.0311(11) Uani 1 1 d . . .
H9A H 0.3244 1.0424 0.0008 0.037 Uiso 1 1 calc R U .
H9B H 0.2012 1.0637 0.0657 0.037 Uiso 1 1 calc R U .
C10 C 0.4112(4) 0.9986(4) 0.1345(3) 0.0294(11) Uani 1 1 d . . .
H10A H 0.4342 1.0515 0.0770 0.035 Uiso 1 1 calc R U .
C11 C 0.4762(4) 0.9723(3) 0.2075(3) 0.0254(10) Uani 1 1 d . . .
C12 C 0.5627(4) 1.0289(4) 0.1862(3) 0.0348(12) Uani 1 1 d . . .
H12A H 0.5776 1.0789 0.1250 0.042 Uiso 1 1 calc R U .
C13 C 0.6283(4) 1.0150(4) 0.2508(3) 0.0414(13) Uani 1 1 d . . .
H13A H 0.6869 1.0551 0.2345 0.050 Uiso 1 1 calc R U .
C14 C 0.6067(4) 0.9421(4) 0.3390(3) 0.0355(12) Uani 1 1 d . . .
H14A H 0.6489 0.9336 0.3849 0.043 Uiso 1 1 calc R U .
C15 C 0.5246(4) 0.8816(4) 0.3610(3) 0.0288(11) Uani 1 1 d . . .
C16 C 0.4512(4) 0.8947(4) 0.2980(3) 0.0246(10) Uani 1 1 d . . .
C17 C 0.4747(4) 0.6220(3) 0.2181(3) 0.0255(10) Uani 1 1 d . . .
C18 C 0.5796(4) 0.6124(4) 0.1524(3) 0.0285(11) Uani 1 1 d . . .
C19 C 0.6849(4) 0.5454(4) 0.1749(3) 0.0347(12) Uani 1 1 d . . .
H19A H 0.7515 0.5457 0.1280 0.042 Uiso 1 1 calc R U .
C20 C 0.6931(4) 0.4788(4) 0.2645(3) 0.0394(13) Uani 1 1 d . . .
H20A H 0.7644 0.4305 0.2803 0.047 Uiso 1 1 calc R U .
C21 C 0.5950(4) 0.4833(4) 0.3320(3) 0.0345(12) Uani 1 1 d . . .
H21A H 0.6006 0.4360 0.3941 0.041 Uiso 1 1 calc R U .
C22 C 0.4892(4) 0.5538(4) 0.3127(3) 0.0274(10) Uani 1 1 d . . .
C23 C 0.3924(4) 0.5524(4) 0.3905(3) 0.0295(11) Uani 1 1 d . . .
H23A H 0.4056 0.4940 0.4473 0.035 Uiso 1 1 calc R U .
C24 C 0.2123(4) 0.6035(4) 0.4793(3) 0.0357(12) Uani 1 1 d . . .
H24A H 0.2476 0.5369 0.5279 0.043 Uiso 1 1 calc R U .
H24B H 0.1437 0.5874 0.4708 0.043 Uiso 1 1 calc R U .
C25 C 0.1793(4) 0.7142(4) 0.5088(3) 0.0364(12) Uani 1 1 d . . .
H25A H 0.1249 0.7056 0.5687 0.044 Uiso 1 1 calc R U .
H25B H 0.2479 0.7295 0.5179 0.044 Uiso 1 1 calc R U .
C26 C 0.0259(4) 0.8707(4) 0.4600(3) 0.0378(12) Uani 1 1 d . . .
H26A H -0.0068 0.8475 0.5242 0.045 Uiso 1 1 calc R U .
C27 C -0.0443(4) 0.9686(4) 0.4015(3) 0.0378(12) Uani 1 1 d . . .
C28 C -0.1578(5) 1.0083(5) 0.4397(4) 0.0551(15) Uani 1 1 d . . .
H28A H -0.1850 0.9693 0.5022 0.066 Uiso 1 1 calc R U .
C29 C -0.2332(5) 1.1018(5) 0.3911(4) 0.0620(17) Uani 1 1 d . . .
H29A H -0.3104 1.1258 0.4195 0.074 Uiso 1 1 calc R U .
C30 C -0.1939(5) 1.1584(5) 0.3017(4) 0.0563(15) Uani 1 1 d . . .
H30A H -0.2441 1.2223 0.2667 0.068 Uiso 1 1 calc R U .
C31 C -0.0810(5) 1.1226(4) 0.2618(3) 0.0444(13) Uani 1 1 d . . .
C32 C -0.0013(4) 1.0235(4) 0.3081(3) 0.0335(11) Uani 1 1 d . . .
C33 C 0.2551(5) 0.2732(4) 0.2186(4) 0.0554(14) Uani 1 1 d . U .
H33A H 0.3290 0.2504 0.1783 0.067 Uiso 1 1 calc R U .
H33B H 0.1943 0.2974 0.1808 0.067 Uiso 1 1 calc R U .
C34 C 0.2362(7) 0.1698(5) 0.2979(6) 0.099(3) Uani 1 1 d . . .
H34A H 0.2373 0.1067 0.2737 0.119 Uiso 1 1 calc R U .
H34B H 0.1620 0.1906 0.3372 0.119 Uiso 1 1 calc R U .
H34C H 0.2968 0.1439 0.3352 0.119 Uiso 1 1 calc R U .
C35 C 0.1434(6) 0.4214(5) 0.3054(4) 0.0600(16) Uani 1 1 d . U .
H35A H 0.1340 0.3642 0.3675 0.072 Uiso 1 1 calc R U .
H35B H 0.1467 0.4941 0.3150 0.072 Uiso 1 1 calc R U .
C36 C 0.0415(6) 0.4458(6) 0.2620(6) 0.091(3) Uani 1 1 d . . .
H36A H -0.0278 0.4751 0.3030 0.109 Uiso 1 1 calc R U .
H36B H 0.0368 0.3740 0.2531 0.109 Uiso 1 1 calc R U .
H36C H 0.0488 0.5045 0.2014 0.109 Uiso 1 1 calc R U .
C37 C 0.3506(6) 0.3543(6) 0.2948(4) 0.0679(16) Uani 1 1 d . U .
H37A H 0.3448 0.2900 0.3530 0.081 Uiso 1 1 calc R U .
H37B H 0.3434 0.4252 0.3125 0.081 Uiso 1 1 calc R U .
C38 C 0.4661(6) 0.3247(5) 0.2363(5) 0.0792(19) Uani 1 1 d . . .
H38A H 0.5254 0.3118 0.2720 0.095 Uiso 1 1 calc R U .
H38B H 0.4737 0.3891 0.1795 0.095 Uiso 1 1 calc R U .
H38C H 0.4746 0.2539 0.2192 0.095 Uiso 1 1 calc R U .
N1 N 0.1706(3) 0.8517(3) 0.1138(2) 0.0265(9) Uani 1 1 d . . .
N2 N 0.3273(3) 0.9596(3) 0.1377(2) 0.0285(9) Uani 1 1 d . . .
N3 N 0.2940(3) 0.6194(3) 0.3909(2) 0.0272(9) Uani 1 1 d . . .
N4 N 0.1263(3) 0.8117(3) 0.4361(2) 0.0326(9) Uani 1 1 d . . .
N5 N -0.1313(4) 0.6808(4) 0.4135(3) 0.0521(11) Uani 1 1 d . U .
O5 O -0.0494(4) 0.6286(5) 0.4530(3) 0.0987(16) Uani 1 1 d . U .
O6 O -0.2269(4) 0.6935(4) 0.4591(3) 0.0837(16) Uani 1 1 d . U .
N6 N 0.5105(3) 0.8029(4) 0.4534(3) 0.0382(10) Uani 1 1 d . . .
N7 N 0.5785(4) 0.6818(3) 0.0550(3) 0.0394(11) Uani 1 1 d . . .
O9 O 0.6607(4) 0.7231(4) 0.0137(3) 0.0661(12) Uani 1 1 d . . .
O10 O 0.4983(3) 0.6957(4) 0.0183(2) 0.0563(11) Uani 1 1 d . . .
N8 N -0.0453(5) 1.1885(5) 0.1675(3) 0.0703(14) Uani 1 1 d . U .
O11 O 0.0507(4) 1.2084(4) 0.1434(3) 0.0851(15) Uani 1 1 d . U .
O12 O -0.1102(5) 1.2248(5) 0.1125(4) 0.1105(16) Uani 1 1 d . U .
N9 N 0.2557(4) 0.3742(3) 0.2474(3) 0.0410(10) Uani 1 1 d . U .
H9C H 0.2651 0.4317 0.1944 0.049 Uiso 1 1 d R U .
O1 O 0.0760(3) 0.7352(3) 0.2954(2) 0.0360(8) Uani 1 1 d . . .
O2 O 0.3687(3) 0.8458(3) 0.32330(19) 0.0302(7) Uani 1 1 d . . .
O3 O 0.3781(3) 0.6846(3) 0.19592(19) 0.0310(8) Uani 1 1 d . . .
O4 O 0.1000(3) 0.9886(3) 0.2663(2) 0.0369(8) Uani 1 1 d . . .
O7 O 0.4873(4) 0.7111(3) 0.4638(3) 0.0645(11) Uani 1 1 d . . .
O8 O 0.5226(3) 0.8289(4) 0.5194(2) 0.0587(11) Uani 1 1 d . . .
O13 O 0.2893(4) 0.5714(3) 0.1106(3) 0.0702(12) Uani 1 1 d . . .
H13B H 0.3221 0.6135 0.1212 0.084 Uiso 1 1 calc R U .
C39 C 0.3018(6) 0.5912(5) 0.0154(4) 0.0678(18) Uani 1 1 d . . .
H39A H 0.3742 0.5448 -0.0066 0.081 Uiso 1 1 d R U .
H39B H 0.2415 0.5706 0.0017 0.081 Uiso 1 1 d R U .
H39C H 0.2987 0.6721 -0.0152 0.081 Uiso 1 1 d R U .
C40 C 0.0000 0.5000 0.0000 0.1510(19) Uani 1 2 d DS U P
H40A H -0.0309 0.4816 -0.0424 0.181 Uiso 0.5 1 d R U P
H40B H -0.0469 0.4852 0.0608 0.181 Uiso 0.5 1 d R U P
H40C H 0.0015 0.5807 -0.0221 0.181 Uiso 0.5 1 d R U P
O14 O 0.1103(5) 0.4318(10) 0.0065(10) 0.172(4) Uani 0.5 1 d D U P
H14D H 0.1101 0.3921 0.0632 0.207 Uiso 0.5 1 d R U P

loop_
_atom_site_aniso_label
_atom_site_aniso_U_11
_atom_site_aniso_U_22
_atom_site_aniso_U_33
_atom_site_aniso_U_23
_atom_site_aniso_U_13
_atom_site_aniso_U_12
Eu1 0.02597(11) 0.02436(10) 0.01956(9) -0.00379(7) -0.00515(8) -0.00474(8)
C1 0.032(2) 0.029(2) 0.038(2) -0.0108(17) -0.0100(19) -0.0075(18)
C2 0.037(2) 0.047(2) 0.0403(18) -0.0142(17) -0.0063(18) -0.0177(18)
C3 0.027(3) 0.035(2) 0.065(3) -0.018(2) -0.008(2) -0.0077(19)
C4 0.046(3) 0.038(3) 0.056(3) -0.011(2) -0.023(2) -0.007(2)
C5 0.041(3) 0.035(2) 0.047(3) -0.006(2) -0.020(2) -0.006(2)
C6 0.029(2) 0.033(2) 0.035(2) -0.0140(17) -0.0094(18) -0.0042(18)
C7 0.036(3) 0.032(2) 0.0218(19) -0.0059(17) -0.0066(18) -0.004(2)
C8 0.031(2) 0.034(2) 0.0196(19) -0.0028(17) -0.0064(17) -0.0043(19)
C9 0.034(3) 0.028(2) 0.024(2) 0.0032(17) -0.0088(18) -0.0056(19)
C10 0.038(3) 0.020(2) 0.024(2) -0.0025(16) -0.0001(19) -0.0071(18)
C11 0.023(2) 0.020(2) 0.031(2) -0.0056(16) -0.0077(17) -0.0021(16)
C12 0.036(3) 0.034(2) 0.031(2) -0.0032(18) -0.003(2) -0.0132(19)
C13 0.034(3) 0.041(3) 0.048(3) -0.007(2) -0.006(2) -0.015(2)
C14 0.027(2) 0.040(2) 0.042(2) -0.0095(19) -0.0133(19) -0.0073(19)
C15 0.023(2) 0.023(2) 0.033(2) -0.0050(17) -0.0064(18) 0.0016(18)
C16 0.026(2) 0.024(2) 0.0229(18) -0.0068(15) -0.0065(17) -0.0029(17)
C17 0.036(2) 0.0184(18) 0.0265(19) -0.0069(14) -0.0123(17) -0.0070(16)
C18 0.031(3) 0.026(2) 0.025(2) -0.0049(16) -0.0060(18) -0.0022(18)
C19 0.033(3) 0.031(2) 0.036(2) -0.0080(18) -0.005(2) -0.004(2)
C20 0.034(3) 0.032(3) 0.044(3) -0.002(2) -0.016(2) 0.001(2)
C21 0.041(3) 0.028(2) 0.033(2) -0.0009(18) -0.0160(19) -0.006(2)
C22 0.031(2) 0.019(2) 0.033(2) -0.0051(16) -0.0145(17) -0.0016(17)
C23 0.038(3) 0.031(2) 0.0215(19) -0.0011(16) -0.0055(18) -0.0170(18)
C24 0.045(3) 0.046(3) 0.0160(19) 0.0049(18) -0.0063(18) -0.026(2)
C25 0.040(3) 0.055(3) 0.0126(18) -0.0065(18) -0.0024(18) -0.014(2)
C26 0.035(3) 0.048(3) 0.034(2) -0.0189(19) 0.002(2) -0.012(2)
C27 0.027(3) 0.046(2) 0.047(2) -0.0292(18) 0.001(2) -0.006(2)
C28 0.034(3) 0.070(3) 0.068(3) -0.041(2) 0.006(3) -0.010(3)
C29 0.024(3) 0.067(3) 0.104(4) -0.054(3) 0.001(3) 0.000(3)
C30 0.031(3) 0.054(3) 0.098(4) -0.046(2) -0.022(3) 0.006(2)
C31 0.039(3) 0.047(3) 0.056(3) -0.0316(19) -0.016(2) 0.004(2)
C32 0.023(2) 0.044(2) 0.041(2) -0.0274(17) -0.0065(18) -0.0006(19)
C33 0.057(3) 0.056(3) 0.067(3) -0.040(2) 0.002(2) -0.018(2)
C34 0.096(5) 0.042(3) 0.133(6) -0.034(3) 0.053(5) -0.032(3)
C35 0.074(4) 0.045(3) 0.061(3) -0.026(2) 0.007(3) -0.018(3)
C36 0.054(5) 0.071(4) 0.139(6) -0.051(4) 0.012(4) -0.005(4)
C37 0.079(4) 0.071(3) 0.070(3) -0.029(2) -0.029(3) -0.019(3)
C38 0.057(4) 0.067(3) 0.136(5) -0.063(3) -0.033(3) 0.006(3)
N1 0.0237(19) 0.0302(18) 0.0250(16) -0.0078(13) -0.0066(14) -0.0035(15)
N2 0.037(2) 0.0266(18) 0.0184(16) -0.0006(13) -0.0053(15) -0.0089(15)
N3 0.031(2) 0.0278(18) 0.0229(16) -0.0050(13) -0.0040(14) -0.0104(15)
N4 0.034(2) 0.042(2) 0.0248(16) -0.0139(14) -0.0029(15) -0.0117(16)
N5 0.0410(19) 0.068(2) 0.0482(18) -0.0063(18) -0.0087(15) -0.0244(17)
O5 0.065(2) 0.140(3) 0.070(2) 0.005(2) -0.0221(18) -0.027(2)
O6 0.055(2) 0.105(3) 0.061(2) -0.009(2) 0.009(2) -0.010(3)
N6 0.027(2) 0.050(2) 0.036(2) -0.0011(17) -0.0134(16) -0.0109(17)
N7 0.042(2) 0.038(2) 0.0325(19) -0.0081(16) -0.0029(18) -0.0072(18)
O9 0.063(3) 0.084(3) 0.043(2) 0.0052(19) -0.0058(19) -0.034(2)
O10 0.041(2) 0.087(3) 0.0297(17) -0.0084(17) -0.0109(15) -0.006(2)
N8 0.068(3) 0.073(3) 0.063(2) -0.021(2) -0.0380(19) 0.016(2)
O11 0.082(3) 0.067(3) 0.078(3) 0.003(2) -0.025(2) 0.004(2)
O12 0.101(3) 0.128(3) 0.093(2) -0.025(2) -0.0487(19) 0.004(2)
N9 0.058(2) 0.0350(18) 0.0369(18) -0.0157(14) -0.0033(16) -0.0180(16)
O1 0.0351(17) 0.0490(18) 0.0277(14) -0.0066(13) -0.0061(13) -0.0194(13)
O2 0.0307(16) 0.0318(15) 0.0247(14) 0.0023(12) -0.0053(12) -0.0136(12)
O3 0.0332(18) 0.0275(16) 0.0234(13) -0.0042(12) -0.0088(12) 0.0048(13)
O4 0.0286(18) 0.0403(18) 0.0337(16) -0.0088(13) -0.0061(13) 0.0016(14)
O7 0.089(3) 0.053(2) 0.054(2) 0.0202(17) -0.0398(18) -0.0358(18)
O8 0.055(2) 0.090(3) 0.0338(17) -0.0155(17) -0.0109(16) -0.0217(19)
O13 0.103(3) 0.062(2) 0.060(2) -0.0134(17) -0.021(2) -0.038(2)
C39 0.083(4) 0.074(4) 0.060(3) -0.024(3) -0.027(3) -0.020(3)
C40 0.151(2) 0.151(2) 0.150(2) -0.0402(15) -0.0267(16) -0.0366(15)
O14 0.167(5) 0.172(5) 0.170(5) -0.044(3) -0.025(4) -0.040(3)

loop_
_atom_type_symbol
_atom_type_description
_atom_type_scat_dispersion_real
_atom_type_scat_dispersion_imag
_atom_type_scat_source
C C 0.0033 0.0016 'International Tables Vol C Tables 4.2.6.8 and 6.1.1.4'
Eu Eu -0.1578 3.6682 'International Tables Vol C Tables 4.2.6.8 and 6.1.1.4'
N N 0.0061 0.0033 'International Tables Vol C Tables 4.2.6.8 and 6.1.1.4'
O O 0.0106 0.0060 'International Tables Vol C Tables 4.2.6.8 and 6.1.1.4'
H H 0.0000 0.0000 'International Tables Vol C Tables 4.2.6.8 and 6.1.1.4'

loop_
_geom_angle_atom_site_label_1
_geom_angle_atom_site_label_2
_geom_angle_atom_site_label_3
_geom_angle
_geom_angle_site_symmetry_1
_geom_angle_site_symmetry_3
O2 Eu1 O4 97.78(11) . .
O2 Eu1 O1 151.14(10) . .
O4 Eu1 O1 86.50(12) . .
O2 Eu1 O3 87.74(11) . .
O4 Eu1 O3 151.69(10) . .
O1 Eu1 O3 101.96(11) . .
O2 Eu1 N3 77.31(11) . .
O4 Eu1 N3 137.85(11) . .
O1 Eu1 N3 80.46(11) . .
O3 Eu1 N3 70.46(10) . .
O2 Eu1 N1 138.05(11) . .
O4 Eu1 N1 80.99(11) . .
O1 Eu1 N1 70.80(11) . .
O3 Eu1 N1 76.57(10) . .
N3 Eu1 N1 130.06(11) . .
O2 Eu1 N4 80.90(11) . .
O4 Eu1 N4 70.90(11) . .
O1 Eu1 N4 73.55(12) . .
O3 Eu1 N4 137.37(10) . .
N3 Eu1 N4 66.98(11) . .
N1 Eu1 N4 135.43(12) . .
O2 Eu1 N2 71.16(11) . .
O4 Eu1 N2 75.96(11) . .
O1 Eu1 N2 137.01(11) . .
O3 Eu1 N2 79.71(11) . .
N3 Eu1 N2 137.02(12) . .
N1 Eu1 N2 67.89(12) . .
N4 Eu1 N2 132.74(12) . .
O1 C1 C2 123.7(4) . .
O1 C1 C6 121.9(4) . .
C2 C1 C6 114.4(4) . .
C3 C2 C1 122.8(4) . .
C3 C2 N5 116.6(4) . .
C1 C2 N5 120.7(4) . .
C4 C3 C2 121.3(5) . .
C4 C3 H3A 119.3 . .
C2 C3 H3A 119.3 . .
C3 C4 C5 118.3(5) . .
C3 C4 H4A 120.9 . .
C5 C4 H4A 120.9 . .
C4 C5 C6 122.5(5) . .
C4 C5 H5A 118.8 . .
C6 C5 H5A 118.8 . .
C5 C6 C1 120.6(4) . .
C5 C6 C7 116.9(4) . .
C1 C6 C7 122.5(4) . .
N1 C7 C6 128.1(4) . .
N1 C7 H7A 115.9 . .
C6 C7 H7A 115.9 . .
N1 C8 C9 109.5(3) . .
N1 C8 H8A 109.8 . .
C9 C8 H8A 109.8 . .
N1 C8 H8B 109.8 . .
C9 C8 H8B 109.8 . .
H8A C8 H8B 108.2 . .
N2 C9 C8 110.0(3) . .
N2 C9 H9A 109.7 . .
C8 C9 H9A 109.7 . .
N2 C9 H9B 109.7 . .
C8 C9 H9B 109.7 . .
H9A C9 H9B 108.2 . .
N2 C10 C11 128.2(4) . .
N2 C10 H10A 115.9 . .
C11 C10 H10A 115.9 . .
C12 C11 C16 121.2(4) . .
C12 C11 C10 116.5(4) . .
C16 C11 C10 122.2(4) . .
C13 C12 C11 122.3(4) . .
C13 C12 H12A 118.8 . .
C11 C12 H12A 118.8 . .
C14 C13 C12 118.6(5) . .
C14 C13 H13A 120.7 . .
C12 C13 H13A 120.7 . .
C15 C14 C13 120.3(4) . .
C15 C14 H14A 119.8 . .
C13 C14 H14A 119.8 . .
C14 C15 N6 117.1(4) . .
C14 C15 C16 123.8(4) . .
N6 C15 C16 119.1(4) . .
O2 C16 C11 124.0(4) . .
O2 C16 C15 122.3(4) . .
C11 C16 C15 113.6(4) . .
O3 C17 C18 123.7(4) . .
O3 C17 C22 123.3(4) . .
C18 C17 C22 113.0(4) . .
C19 C18 C17 124.7(4) . .
C19 C18 N7 116.5(4) . .
C17 C18 N7 118.8(4) . .
C20 C19 C18 120.0(4) . .
C20 C19 H19A 120.0 . .
C18 C19 H19A 120.0 . .
C19 C20 C21 118.7(4) . .
C19 C20 H20A 120.7 . .
C21 C20 H20A 120.7 . .
C20 C21 C22 122.8(4) . .
C20 C21 H21A 118.6 . .
C22 C21 H21A 118.6 . .
C21 C22 C17 120.8(4) . .
C21 C22 C23 117.6(4) . .
C17 C22 C23 121.5(4) . .
N3 C23 C22 127.7(4) . .
N3 C23 H23A 116.2 . .
C22 C23 H23A 116.2 . .
N3 C24 C25 108.0(4) . .
N3 C24 H24A 110.1 . .
C25 C24 H24A 110.1 . .
N3 C24 H24B 110.1 . .
C25 C24 H24B 110.1 . .
H24A C24 H24B 108.4 . .
N4 C25 C24 109.3(4) . .
N4 C25 H25A 109.8 . .
C24 C25 H25A 109.8 . .
N4 C25 H25B 109.8 . .
C24 C25 H25B 109.8 . .
H25A C25 H25B 108.3 . .
N4 C26 C27 128.1(4) . .
N4 C26 H26A 116.0 . .
C27 C26 H26A 116.0 . .
C28 C27 C32 119.9(5) . .
C28 C27 C26 117.9(4) . .
C32 C27 C26 122.3(4) . .
C29 C28 C27 123.3(5) . .
C29 C28 H28A 118.3 . .
C27 C28 H28A 118.3 . .
C30 C29 C28 118.4(5) . .
C30 C29 H29A 120.8 . .
C28 C29 H29A 120.8 . .
C29 C30 C31 120.0(5) . .
C29 C30 H30A 120.0 . .
C31 C30 H30A 120.0 . .
C30 C31 C32 123.5(5) . .
C30 C31 N8 116.7(5) . .
C32 C31 N8 119.8(5) . .
O4 C32 C27 123.7(4) . .
O4 C32 C31 121.5(4) . .
C27 C32 C31 114.8(4) . .
N9 C33 C34 114.1(5) . .
N9 C33 H33A 108.7 . .
C34 C33 H33A 108.7 . .
N9 C33 H33B 108.7 . .
C34 C33 H33B 108.7 . .
H33A C33 H33B 107.6 . .
C33 C34 H34A 109.5 . .
C33 C34 H34B 109.5 . .
H34A C34 H34B 109.5 . .
C33 C34 H34C 109.5 . .
H34A C34 H34C 109.5 . .
H34B C34 H34C 109.5 . .
C36 C35 N9 113.6(5) . .
C36 C35 H35A 108.8 . .
N9 C35 H35A 108.8 . .
C36 C35 H35B 108.8 . .
N9 C35 H35B 108.8 . .
H35A C35 H35B 107.7 . .
C35 C36 H36A 109.5 . .
C35 C36 H36B 109.5 . .
H36A C36 H36B 109.5 . .
C35 C36 H36C 109.5 . .
H36A C36 H36C 109.5 . .
H36B C36 H36C 109.5 . .
N9 C37 C38 113.6(5) . .
N9 C37 H37A 108.9 . .
C38 C37 H37A 108.9 . .
N9 C37 H37B 108.9 . .
C38 C37 H37B 108.9 . .
H37A C37 H37B 107.7 . .
C37 C38 H38A 109.5 . .
C37 C38 H38B 109.5 . .
H38A C38 H38B 109.5 . .
C37 C38 H38C 109.5 . .
H38A C38 H38C 109.5 . .
H38B C38 H38C 109.5 . .
C7 N1 C8 116.4(3) . .
C7 N1 Eu1 131.0(3) . .
C8 N1 Eu1 112.6(3) . .
C10 N2 C9 117.2(3) . .
C10 N2 Eu1 130.5(3) . .
C9 N2 Eu1 112.3(3) . .
C23 N3 C24 117.5(3) . .
C23 N3 Eu1 127.3(3) . .
C24 N3 Eu1 113.4(3) . .
C26 N4 C25 117.8(4) . .
C26 N4 Eu1 126.9(3) . .
C25 N4 Eu1 113.8(3) . .
O6 N5 O5 119.6(5) . .
O6 N5 C2 121.0(5) . .
O5 N5 C2 119.0(5) . .
O7 N6 O8 121.7(4) . .
O7 N6 C15 118.9(4) . .
O8 N6 C15 119.4(4) . .
O10 N7 O9 122.8(4) . .
O10 N7 C18 119.8(4) . .
O9 N7 C18 117.3(4) . .
O12 N8 O11 120.3(6) . .
O12 N8 C31 119.4(6) . .
O11 N8 C31 120.3(5) . .
C37 N9 C33 114.4(4) . .
C37 N9 C35 109.8(4) . .
C33 N9 C35 113.5(4) . .
C37 N9 H9C 106.0 . .
C33 N9 H9C 106.3 . .
C35 N9 H9C 106.2 . .
C1 O1 Eu1 142.3(3) . .
C16 O2 Eu1 143.4(3) . .
C17 O3 Eu1 130.6(3) . .
C32 O4 Eu1 136.3(3) . .
C39 O13 H13B 109.5 . .
O13 C39 H39A 109.2 . .
O13 C39 H39B 109.8 . .
H39A C39 H39B 109.5 . .
O13 C39 H39C 109.4 . .
H39A C39 H39C 109.5 . .
H39B C39 H39C 109.5 . .
O14 C40 O14 180.0 . 2_565
O14 C40 H40A 110.2 . .
O14 C40 H40A 69.8 2_565 .
O14 C40 H40B 109.0 . .
O14 C40 H40B 71.0 2_565 .
H40A C40 H40B 109.5 . .
O14 C40 H40C 109.2 . .
O14 C40 H40C 70.8 2_565 .
H40A C40 H40C 109.5 . .
H40B C40 H40C 109.5 . .
C40 O14 H14D 107.0 . .

loop_
_geom_bond_atom_site_label_1
_geom_bond_atom_site_label_2
_geom_bond_distance
_geom_bond_site_symmetry_2
Eu1 O2 2.297(3) .
Eu1 O4 2.306(3) .
Eu1 O1 2.313(3) .
Eu1 O3 2.360(3) .
Eu1 N3 2.554(3) .
Eu1 N1 2.554(3) .
Eu1 N4 2.558(3) .
Eu1 N2 2.572(3) .
C1 O1 1.282(5) .
C1 C2 1.434(7) .
C1 C6 1.440(6) .
C2 C3 1.384(7) .
C2 N5 1.434(6) .
C3 C4 1.370(7) .
C3 H3A 0.9500 .
C4 C5 1.384(7) .
C4 H4A 0.9500 .
C5 C6 1.394(7) .
C5 H5A 0.9500 .
C6 C7 1.457(6) .
C7 N1 1.271(6) .
C7 H7A 0.9500 .
C8 N1 1.460(5) .
C8 C9 1.519(7) .
C8 H8A 0.9900 .
C8 H8B 0.9900 .
C9 N2 1.462(5) .
C9 H9A 0.9900 .
C9 H9B 0.9900 .
C10 N2 1.274(6) .
C10 C11 1.449(6) .
C10 H10A 0.9500 .
C11 C12 1.387(6) .
C11 C16 1.430(5) .
C12 C13 1.386(7) .
C12 H12A 0.9500 .
C13 C14 1.374(6) .
C13 H13A 0.9500 .
C14 C15 1.372(7) .
C14 H14A 0.9500 .
C15 N6 1.439(5) .
C15 C16 1.443(6) .
C16 O2 1.272(5) .
C17 O3 1.281(5) .
C17 C18 1.434(6) .
C17 C22 1.449(5) .
C18 C19 1.386(6) .
C18 N7 1.463(5) .
C19 C20 1.366(6) .
C19 H19A 0.9500 .
C20 C21 1.387(7) .
C20 H20A 0.9500 .
C21 C22 1.388(6) .
C21 H21A 0.9500 .
C22 C23 1.466(6) .
C23 N3 1.257(6) .
C23 H23A 0.9500 .
C24 N3 1.471(5) .
C24 C25 1.511(7) .
C24 H24A 0.9900 .
C24 H24B 0.9900 .
C25 N4 1.469(5) .
C25 H25A 0.9900 .
C25 H25B 0.9900 .
C26 N4 1.276(6) .
C26 C27 1.448(7) .
C26 H26A 0.9500 .
C27 C28 1.390(7) .
C27 C32 1.415(6) .
C28 C29 1.386(8) .
C28 H28A 0.9500 .
C29 C30 1.362(8) .
C29 H29A 0.9500 .
C30 C31 1.384(7) .
C30 H30A 0.9500 .
C31 C32 1.434(7) .
C31 N8 1.444(7) .
C32 O4 1.278(5) .
C33 N9 1.485(6) .
C33 C34 1.488(8) .
C33 H33A 0.9900 .
C33 H33B 0.9900 .
C34 H34A 0.9800 .
C34 H34B 0.9800 .
C34 H34C 0.9800 .
C35 C36 1.494(10) .
C35 N9 1.520(7) .
C35 H35A 0.9900 .
C35 H35B 0.9900 .
C36 H36A 0.9800 .
C36 H36B 0.9800 .
C36 H36C 0.9800 .
C37 N9 1.468(7) .
C37 C38 1.500(9) .
C37 H37A 0.9900 .
C37 H37B 0.9900 .
C38 H38A 0.9800 .
C38 H38B 0.9800 .
C38 H38C 0.9800 .
N5 O6 1.213(6) .
N5 O5 1.221(6) .
N6 O7 1.227(5) .
N6 O8 1.227(5) .
N7 O10 1.216(5) .
N7 O9 1.226(6) .
N8 O12 1.208(7) .
N8 O11 1.238(7) .
N9 H9C 0.9001 .
O13 C39 1.380(6) .
O13 H13B 0.8400 .
C39 H39A 0.9600 .
C39 H39B 0.9600 .
C39 H39C 0.9601 .
C40 O14 1.389(4) .
C40 O14 1.389(4) 2_565
C40 H40A 0.9600 .
C40 H40B 0.9600 .
C40 H40C 0.9601 .
O14 H14D 0.8502 .

loop_
_geom_hbond_atom_site_label_D
_geom_hbond_atom_site_label_H
_geom_hbond_atom_site_label_A
_geom_hbond_distance_DH
_geom_hbond_distance_HA
_geom_hbond_distance_DA
_geom_hbond_angle_DHA
_geom_hbond_site_symmetry_A
O14 H14D O11 0.85 2.47 3.067(13) 128.2 1_545
O13 H13B O3 0.84 2.03 2.830(5) 158.6 .
N9 H9C O13 0.90 1.86 2.729(5) 162.4 .
C24 H24B O5 0.99 2.38 3.310(7) 156.5 .
C23 H23A O7 0.95 2.60 3.458(5) 150.3 2_666
C19 H19A O14 0.95 2.33 3.264(12) 168.9 2_665
C9 H9B O11 0.99 2.54 3.481(7) 158.6 .
C8 H8B O10 0.99 2.45 3.428(6) 171.4 .

loop_
_geom_torsion_atom_site_label_1
_geom_torsion_atom_site_label_2
_geom_torsion_atom_site_label_3
_geom_torsion_atom_site_label_4
_geom_torsion
O1 C1 C2 C3 -176.7(4)
C6 C1 C2 C3 4.1(7)
O1 C1 C2 N5 5.8(7)
C6 C1 C2 N5 -173.4(4)
C1 C2 C3 C4 0.2(8)
N5 C2 C3 C4 177.8(5)
C2 C3 C4 C5 -3.8(7)
C3 C4 C5 C6 2.8(7)
C4 C5 C6 C1 1.9(7)
C4 C5 C6 C7 -176.3(4)
O1 C1 C6 C5 175.8(4)
C2 C1 C6 C5 -5.1(6)
O1 C1 C6 C7 -6.2(7)
C2 C1 C6 C7 173.0(4)
C5 C6 C7 N1 174.5(5)
C1 C6 C7 N1 -3.6(7)
N1 C8 C9 N2 60.3(5)
N2 C10 C11 C12 -178.8(4)
N2 C10 C11 C16 -0.4(7)
C16 C11 C12 C13 -1.0(7)
C10 C11 C12 C13 177.5(4)
C11 C12 C13 C14 0.3(7)
C12 C13 C14 C15 2.2(7)
C13 C14 C15 N6 177.2(4)
C13 C14 C15 C16 -4.2(7)
C12 C11 C16 O2 175.6(4)
C10 C11 C16 O2 -2.7(7)
C12 C11 C16 C15 -0.8(6)
C10 C11 C16 C15 -179.1(4)
C14 C15 C16 O2 -173.1(4)
N6 C15 C16 O2 5.5(6)
C14 C15 C16 C11 3.4(6)
N6 C15 C16 C11 -178.0(4)
O3 C17 C18 C19 179.9(4)
C22 C17 C18 C19 0.1(7)
O3 C17 C18 N7 3.2(7)
C22 C17 C18 N7 -176.7(4)
C17 C18 C19 C20 2.7(8)
N7 C18 C19 C20 179.5(4)
C18 C19 C20 C21 -2.2(8)
C19 C20 C21 C22 -1.0(8)
C20 C21 C22 C17 3.9(7)
C20 C21 C22 C23 -178.8(4)
O3 C17 C22 C21 176.9(4)
C18 C17 C22 C21 -3.2(6)
O3 C17 C22 C23 -0.3(7)
C18 C17 C22 C23 179.6(4)
C21 C22 C23 N3 170.2(5)
C17 C22 C23 N3 -12.5(7)
N3 C24 C25 N4 60.1(5)
N4 C26 C27 C28 170.3(5)
N4 C26 C27 C32 -9.4(8)
C32 C27 C28 C29 -0.9(9)
C26 C27 C28 C29 179.4(5)
C27 C28 C29 C30 -0.6(9)
C28 C29 C30 C31 -0.5(9)
C29 C30 C31 C32 3.2(9)
C29 C30 C31 N8 -178.8(5)
C28 C27 C32 O4 -176.2(5)
C26 C27 C32 O4 3.5(8)
C28 C27 C32 C31 3.2(7)
C26 C27 C32 C31 -177.1(5)
C30 C31 C32 O4 174.9(5)
N8 C31 C32 O4 -3.1(8)
C30 C31 C32 C27 -4.4(8)
N8 C31 C32 C27 177.5(5)
C6 C7 N1 C8 -177.6(4)
C6 C7 N1 Eu1 -1.3(7)
C9 C8 N1 C7 130.9(4)
C9 C8 N1 Eu1 -46.0(4)
C11 C10 N2 C9 177.2(4)
C11 C10 N2 Eu1 -1.8(7)
C8 C9 N2 C10 137.5(4)
C8 C9 N2 Eu1 -43.4(4)
C22 C23 N3 C24 -177.5(4)
C22 C23 N3 Eu1 -14.1(7)
C25 C24 N3 C23 118.2(4)
C25 C24 N3 Eu1 -47.5(4)
C27 C26 N4 C25 -178.9(5)
C27 C26 N4 Eu1 -14.1(8)
C24 C25 N4 C26 123.2(5)
C24 C25 N4 Eu1 -43.6(4)
C3 C2 N5 O6 -23.3(8)
C1 C2 N5 O6 154.4(5)
C3 C2 N5 O5 149.8(6)
C1 C2 N5 O5 -32.6(8)
C14 C15 N6 O7 -143.8(5)
C16 C15 N6 O7 37.5(6)
C14 C15 N6 O8 35.9(6)
C16 C15 N6 O8 -142.8(4)
C19 C18 N7 O10 144.3(5)
C17 C18 N7 O10 -38.6(6)
C19 C18 N7 O9 -35.1(6)
C17 C18 N7 O9 141.9(5)
C30 C31 N8 O12 -37.4(8)
C32 C31 N8 O12 140.7(6)
C30 C31 N8 O11 142.0(6)
C32 C31 N8 O11 -39.9(8)
C38 C37 N9 C33 59.7(6)
C38 C37 N9 C35 -171.4(5)
C34 C33 N9 C37 65.3(7)
C34 C33 N9 C35 -61.7(7)
C36 C35 N9 C37 179.3(5)
C36 C35 N9 C33 -51.3(6)
C2 C1 O1 Eu1 -152.9(4)
C6 C1 O1 Eu1 26.2(7)
C11 C16 O2 Eu1 10.2(7)
C15 C16 O2 Eu1 -173.7(3)
C18 C17 O3 Eu1 -136.2(4)
C22 C17 O3 Eu1 43.7(6)
C27 C32 O4 Eu1 32.6(7)
C31 C32 O4 Eu1 -146.8(4)
